data_4129182
loop_
_publ_author_name
'Arczy\'nski, Miros\/law'
'Stanek, Jan'
'Sieklucka, Barbara'
'Dunbar, Kim R.'
'Pinkowicz, Dawid'

_publ_section_title
;
 Site-Selective Photoswitching of Two Distinct Magnetic Chromophores in a
 Propeller-Like Molecule To Achieve Four Different Magnetic States.
;
_journal_name_full 'Journal of the American Chemical Society'
_journal_paper_doi 10.1021/jacs.9b09576
_journal_year 2019
_chemical_formula_moiety 'C144 H128 Mn4 Mo2 N32'
_chemical_formula_sum 'C144 H128 Mn4 Mo2 N32'
_chemical_formula_weight 2718.43
_space_group_crystal_system tetragonal
_space_group_IT_number 88
_space_group_name_Hall '-I 4ad'
_space_group_name_H-M_alt 'I 41/a :2'
_atom_sites_solution_hydrogens geom
_audit_creation_date 2017-08-01
_audit_creation_method
;
Olex2 1.2
(compiled 2017.02.23 svn.r3390 for OlexSys, GUI svn.r5320)
;
_cell_angle_alpha 90
_cell_angle_beta 90
_cell_angle_gamma 90
_cell_formula_units_Z 8
_cell_length_a 23.6836(10)
_cell_length_b 23.6836(10)
_cell_length_c 63.305(3)
_cell_measurement_reflns_used 9943
_cell_measurement_temperature 120(2)
_cell_measurement_theta_max 25.03
_cell_measurement_theta_min 2.79
_cell_volume 35509(3)
_computing_molecular_graphics 'Olex2 (Dolomanov et al., 2009)'
_computing_publication_material 'Olex2 (Dolomanov et al., 2009)'
_computing_structure_refinement 'ShelXL (Sheldrick, 2015)'
_diffrn_ambient_temperature 120.0
_diffrn_measured_fraction_theta_full 0.996
_diffrn_measured_fraction_theta_max 0.996
_diffrn_measurement_device_type 'Bruker APEX-II CCD'
_diffrn_measurement_method '\f and \w scans'
_diffrn_radiation_type MoK\a
_diffrn_radiation_wavelength 0.71073
_diffrn_reflns_av_R_equivalents 0.0554
_diffrn_reflns_av_unetI/netI 0.0390
_diffrn_reflns_Laue_measured_fraction_full 0.996
_diffrn_reflns_Laue_measured_fraction_max 0.996
_diffrn_reflns_limit_h_max 28
_diffrn_reflns_limit_h_min -27
_diffrn_reflns_limit_k_max 27
_diffrn_reflns_limit_k_min -28
_diffrn_reflns_limit_l_max 75
_diffrn_reflns_limit_l_min -62
_diffrn_reflns_number 81828
_diffrn_reflns_point_group_measured_fraction_full 0.996
_diffrn_reflns_point_group_measured_fraction_max 0.996
_diffrn_reflns_theta_full 25.082
_diffrn_reflns_theta_max 25.082
_diffrn_reflns_theta_min 2.281
_diffrn_standards_number 0
_exptl_absorpt_coefficient_mu 0.461
_exptl_absorpt_correction_type none
_exptl_crystal_density_diffrn 1.017
_exptl_crystal_description block
_exptl_crystal_F_000 11200
_exptl_crystal_size_max 0.35
_exptl_crystal_size_mid 0.33
_exptl_crystal_size_min 0.32
_platon_squeeze_details
;
TITL MAD107_Mn4W2_0m_I41a in I4(1)/a
CELL   23.6836   23.6836   63.3050     90.00     90.00     90.00
SPGR I41/a
# Solvent Accessible Volume =     13110
# Electrons Found in S.A.V. =      3764
# Note: Atoms in Void as Cxxx and Qxxx all others
C101 0.085 0.036 0.172 !       4.16 eA-3
C102 0.216 0.326 0.169 !       4.01 eA-3
C103 0.605 0.953 0.169 !       3.44 eA-3
Q104 0.804 0.359 0.125 !       3.44 eA-3
Q105 0.590 0.547 0.125 !       3.39 eA-3
Q106 0.898 0.626 0.127 !       2.91 eA-3
Q107 0.878 0.840 0.173 !       2.69 eA-3
C108 0.526 0.890 0.082 !       2.60 eA-3
C109 0.445 0.753 0.124 !       2.50 eA-3
Q110 0.408 0.319 0.125 !       2.49 eA-3
Q111 0.863 0.262 0.129 !       2.46 eA-3
Q112 0.304 0.859 0.167 !       2.42 eA-3
Q113 0.123 0.642 0.083 !       2.40 eA-3
C114 0.737 0.179 0.184 !       2.38 eA-3
Q115 0.431 0.155 0.167 !       2.33 eA-3
C116 0.514 0.942 0.086 !       2.01 eA-3
C117 0.986 0.558 0.414 !       2.01 eA-3
C118 0.548 0.992 0.191 !       1.98 eA-3
C119 0.077 0.985 0.195 !       1.93 eA-3
C120 0.946 0.242 0.172 !       1.88 eA-3
C121 0.969 0.549 0.419 !       1.88 eA-3
C122 0.509 0.492 0.234 !       1.86 eA-3
C123 0.992 0.306 0.168 !       1.86 eA-3
C124 0.244 0.026 0.214 !       1.81 eA-3
Q125 0.695 0.032 0.083 !       1.78 eA-3
Q126 0.339 0.804 0.147 !       1.78 eA-3
C127 0.472 0.616 0.173 !       1.78 eA-3
C128 0.221 0.466 0.016 !       1.77 eA-3
C129 0.773 0.132 0.026 !       1.75 eA-3
C130 0.415 0.484 0.204 !       1.72 eA-3
C131 0.102 0.022 0.190 !       1.69 eA-3
C132 0.919 0.538 0.058 !       1.65 eA-3
C133 0.726 0.466 0.226 !       1.65 eA-3
Q134 0.094 0.938 0.082 !       1.63 eA-3
Q135 0.780 0.166 0.197 !       1.62 eA-3
Q136 0.734 0.241 0.190 !       1.59 eA-3
C137 0.783 0.680 0.013 !       1.58 eA-3
Q138 0.743 0.703 0.174 !       1.57 eA-3
C139 0.533 0.931 0.147 !       1.55 eA-3
Q140 0.297 0.303 0.167 !       1.54 eA-3
Q141 0.854 0.801 0.204 !       1.53 eA-3
Q142 0.236 0.750 0.167 !       1.52 eA-3
C143 0.458 0.534 0.176 !       1.51 eA-3
C144 0.210 0.353 0.013 !       1.50 eA-3
C145 0.944 0.260 0.188 !       1.50 eA-3
C146 0.421 0.771 0.195 !       1.50 eA-3
C147 0.517 0.030 0.168 !       1.49 eA-3
C148 0.267 0.821 0.036 !       1.48 eA-3
C149 0.747 0.991 0.219 !       1.48 eA-3
C150 0.595 0.967 0.185 !       1.48 eA-3
Q151 0.884 0.035 0.214 !       1.47 eA-3
C152 0.189 0.261 0.168 !       1.45 eA-3
Q153 0.282 0.749 0.055 !       1.44 eA-3
C154 0.742 0.229 0.011 !       1.44 eA-3
C155 0.257 0.831 0.012 !       1.44 eA-3
C156 0.790 0.046 0.050 !       1.43 eA-3
C157 0.029 0.336 0.194 !       1.43 eA-3
Q158 0.711 0.522 0.054 !       1.43 eA-3
C159 0.437 0.006 0.239 !       1.42 eA-3
C160 0.999 0.127 0.078 !       1.42 eA-3
C161 0.523 0.019 0.237 !       1.41 eA-3
C162 0.954 0.305 0.182 !       1.41 eA-3
C163 0.418 0.705 0.184 !       1.41 eA-3
Q164 0.967 0.148 0.062 !       1.41 eA-3
Q165 0.466 0.578 0.034 !       1.41 eA-3
Q166 0.807 0.212 0.085 !       1.40 eA-3
Q167 0.009 0.576 0.086 !       1.40 eA-3
C168 0.662 0.673 0.060 !       1.40 eA-3
C169 0.432 0.671 0.096 !       1.39 eA-3
C170 0.391 0.696 0.096 !       1.39 eA-3
Q171 0.955 0.272 0.035 !       1.39 eA-3
C172 1.000 0.252 0.125 !       1.39 eA-3
Q173 0.306 0.468 0.168 !       1.38 eA-3
C174 0.726 0.228 0.175 !       1.38 eA-3
C175 0.697 0.992 0.234 !       1.38 eA-3
Q176 0.327 0.454 0.191 !       1.38 eA-3
Q177 0.569 0.435 0.128 !       1.37 eA-3
Q178 0.031 0.094 0.116 !       1.37 eA-3
Q179 0.917 0.945 0.204 !       1.36 eA-3
Q180 0.940 0.394 0.121 !       1.36 eA-3
C181 0.252 0.358 0.055 !       1.36 eA-3
C182 0.825 0.057 0.004 !       1.36 eA-3
C183 0.439 0.864 0.095 !       1.36 eA-3
C184 0.697 0.055 0.481 !       1.36 eA-3
C185 0.803 0.445 0.019 !       1.36 eA-3
C186 0.197 0.555 0.981 !       1.36 eA-3
Q187 0.133 0.172 0.149 !       1.35 eA-3
C188 0.174 0.952 0.215 !       1.35 eA-3
Q189 0.375 0.090 0.218 !       1.35 eA-3
C190 0.525 0.998 0.063 !       1.34 eA-3
Q191 0.148 0.711 0.238 !       1.34 eA-3
Q192 0.297 0.602 0.126 !       1.34 eA-3
C193 0.554 0.837 0.109 !       1.34 eA-3
C194 0.532 0.756 0.056 !       1.34 eA-3
C195 0.798 0.485 0.218 !       1.34 eA-3
C196 0.032 0.243 0.051 !       1.33 eA-3
C197 0.542 0.993 0.171 !       1.33 eA-3
C198 0.866 0.540 0.239 !       1.32 eA-3
Q199 0.062 0.125 0.060 !       1.32 eA-3
;
_refine_diff_density_max 1.532
_refine_diff_density_min -1.170
_refine_diff_density_rms 0.159
_refine_ls_extinction_method none
_refine_ls_goodness_of_fit_ref 1.796
_refine_ls_hydrogen_treatment constr
_refine_ls_matrix_type full
_refine_ls_number_parameters 789
_refine_ls_number_reflns 15724
_refine_ls_number_restraints 626
_refine_ls_restrained_S_all 1.829
_refine_ls_R_factor_all 0.1484
_refine_ls_R_factor_gt 0.1236
_refine_ls_shift/su_max 0.009
_refine_ls_shift/su_mean 0.000
_refine_ls_structure_factor_coef Fsqd
_refine_ls_weighting_details 'w=1/[\s^2^(Fo^2^)+(0.2000P)^2^] where P=(Fo^2^+2Fc^2^)/3'
_refine_ls_weighting_scheme calc
_refine_ls_wR_factor_gt 0.3645
_refine_ls_wR_factor_ref 0.3976
_reflns_Friedel_coverage 0.000
_reflns_number_gt 13049
_reflns_number_total 15724
_reflns_threshold_expression 'I > 2\s(I)'
_cod_data_source_file ja9b09576_si_010.cif
_cod_data_source_block mn4mo2_i41a_ok_sq
_cod_original_cell_volume 35508(3)
_cod_original_sg_symbol_H-M 'I 41/a'
_cod_database_code 4129182
_shelx_shelxl_version_number 2014/7
_shelx_space_group_comment
;
The symmetry employed for this shelxl refinement is uniquely defined
by the following loop, which should always be used as a source of
symmetry information in preference to the above space-group names.
They are only intended as comments.
;
_shelx_estimated_absorpt_t_max 0.867
_shelx_estimated_absorpt_t_min 0.855
_olex2_refinement_description
;
1. Twinned data refinement
 Scales: 0.582(3)
 0.418(3)
2. Fixed Uiso
 At 1.2 times of:
  All C(H) groups
 At 1.5 times of:
  All C(H,H,H) groups
3. Restrained distances
 C34-C39
 1.45 with sigma of 0.01
 C40-C35
 1.45 with sigma of 0.01
 C11-C22
 1.45 with sigma of 0.02
 C4-N4
 1.14 with sigma of 0.01
 N3-C3
 1.14 with sigma of 0.01
 C64-C63
 1.39 with sigma of 0.02
 C63-C62
 1.39 with sigma of 0.02
 C62-C60
 1.39 with sigma of 0.02
 C61-C65
 1.39 with sigma of 0.02
 C71-C66
 1.45 with sigma of 0.02
 C23-C18
 1.45 with sigma of 0.02
 C15-C14
 1.39 with sigma of 0.02
 C14-C12
 1.39 with sigma of 0.02
 C17-C13
 1.39 with sigma of 0.02
 C16-C15
 1.39 with sigma of 0.02
 C32-C31
 1.39 with sigma of 0.02
 C31-C30
 1.39 with sigma of 0.02
 C30-C28
 1.39 with sigma of 0.02
 C29-C33
 1.39 with sigma of 0.02
 C27-C38
 1.45 with sigma of 0.005
 C26-C37
 1.45 with sigma of 0.005
4. Restrained planarity
 C71, C66, C67, C72, C68, C65, C64, N16
 with sigma of 0.1
 C37, C26, C27, C38, C28, C25, C29, C30, C31, C32, C34, C39, C40, C35, C36,
 C33, N12, N11
 with sigma of 0.1
5. Uiso/Uaniso restraints and constraints
C52 \\sim C51 \\sim C56 \\sim C50 \\sim C55 \\sim C48 \\sim C47 \\sim C46 \\sim
C44 \\sim C45 \\sim C49 \\sim C41 \\sim C42 \\sim C43 \\sim C54 \\sim C53:
within 2A with sigma of 0.04 and sigma for terminal atoms of 0.08
C4 \\sim N4: within 2A with sigma of 0.01 and sigma for terminal atoms of 0.02
C3 \\sim N3: within 2A with sigma of 0.01 and sigma for terminal atoms of 0.02
C71 \\sim C66 \\sim C67 \\sim C72 \\sim C68 \\sim C65 \\sim C64 \\sim C63 \\sim
C62 \\sim C60 \\sim C61 \\sim C57 \\sim C58 \\sim C59 \\sim C69 \\sim C70:
within 2A with sigma of 0.04 and sigma for terminal atoms of 0.08
C72 \\sim C67 \\sim C66 \\sim C71 \\sim C68 \\sim C65 \\sim C64 \\sim C63 \\sim
C62 \\sim C60 \\sim C61 \\sim C57 \\sim C58 \\sim C59 \\sim C69 \\sim C70:
within 2A with sigma of 0.01 and sigma for terminal atoms of 0.02
C71 \\sim C66: within 2A with sigma of 0.005 and sigma for terminal atoms of
0.01
C24 \\sim C19 \\sim C18 \\sim C23: within 2A with sigma of 0.04 and sigma for
terminal atoms of 0.08
C20 \\sim C19 \\sim C24 \\sim C18 \\sim C23 \\sim C16 \\sim C17 \\sim C15 \\sim
C14 \\sim C12 \\sim C13 \\sim C9 \\sim C10 \\sim C11 \\sim C22 \\sim C21:
within 2A with sigma of 0.02 and sigma for terminal atoms of 0.04
C24 \\sim C19 \\sim C18 \\sim C23 \\sim C16 \\sim C14 \\sim C12 \\sim C11 \\sim
C22 \\sim C10 \\sim C21 \\sim C9 \\sim C13 \\sim C17 \\sim C20: within 2A with
sigma of 0.04 and sigma for terminal atoms of 0.08
C37 \\sim C26 \\sim C38 \\sim C27: within 2A with sigma of 0.001 and sigma for
terminal atoms of 0.002
C37 \\sim C26 \\sim C27 \\sim C38 \\sim C28 \\sim C25: within 2A with sigma of
0.001 and sigma for terminal atoms of 0.002
C33 \\sim C29 \\sim N11 \\sim C25 \\sim C26 \\sim C27 \\sim C37 \\sim C38 \\sim
C28 \\sim C30 \\sim C31 \\sim C32 \\sim C34 \\sim C39 \\sim C35 \\sim C40 \\sim
C36: within 2A with sigma of 0.01 and sigma for terminal atoms of 0.02
Uanis(C52) \\sim Ueq: with sigma of 0.01 and sigma for terminal atoms of 0.02
Uanis(C36) \\sim Ueq: with sigma of 0.04 and sigma for terminal atoms of 0.08
Uanis(C4) \\sim Ueq: with sigma of 0.02 and sigma for terminal atoms of 0.04
Uanis(C20) \\sim Ueq, Uanis(C19) \\sim Ueq, Uanis(C18) \\sim Ueq, Uanis(C23)
\\sim Ueq, Uanis(C24) \\sim Ueq, Uanis(C16) \\sim Ueq, Uanis(C17) \\sim Ueq,
Uanis(C15) \\sim Ueq, Uanis(C14) \\sim Ueq: with sigma of 0.01 and sigma for
terminal atoms of 0.02
Uanis(C23) \\sim Ueq, Uanis(C18) \\sim Ueq, Uanis(C19) \\sim Ueq, Uanis(C24)
\\sim Ueq: with sigma of 0.07 and sigma for terminal atoms of 0.14
Uanis(N10) \\sim Ueq: with sigma of 0.01 and sigma for terminal atoms of 0.02
Uanis(C37) \\sim Ueq, Uanis(C26) \\sim Ueq, Uanis(C27) \\sim Ueq, Uanis(C38)
\\sim Ueq, Uanis(C25) \\sim Ueq, Uanis(C28) \\sim Ueq, Uanis(C29) \\sim Ueq,
Uanis(C30) \\sim Ueq, Uanis(C31) \\sim Ueq, Uanis(C32) \\sim Ueq, Uanis(C33)
\\sim Ueq, Uanis(C34) \\sim Ueq, Uanis(C39) \\sim Ueq, Uanis(C35) \\sim Ueq,
Uanis(C36) \\sim Ueq, Uanis(C40) \\sim Ueq: with sigma of 0.08 and sigma for
terminal atoms of 0.16
6.a Aromatic/amide H refined with riding coordinates:
 C62(H62), C41(H41), C57(H57), C47(H47), C46(H46), C9(H9), C20(H20), C14(H14),
 C15(H15), C68(H68), C52(H52), C36(H36), C63(H63), C25(H25), C30(H30), C31(H31)
6.b Fitted hexagon refined as free rotating group:
 C18(C16,C17,N10,C20,C19), C65(N16,C68,C67,C66,C64), C36(N12,C33,C32,C34,C35),
 C25(N11,C29,C28,C27,C26)
6.c Idealised Me refined as rotating group:
 C24(H24A,H24B,H24C), C70(H70A,H70B,H70C), C71(H71A,H71B,H71C), C69(H69A,H69B,
 H69C), C23(H23A,H23B,H23C), C22(H22A,H22B,H22C), C56(H56A,H56B,H56C), C53(H53A,
 H53B,H53C), C72(H72A,H72B,H72C), C39(H39A,H39B,H39C), C38(H38A,H38B,H38C),
 C21(H21A,H21B,H21C), C54(H54A,H54B,H54C), C55(H55A,H55B,H55C), C37(H37A,H37B,
 H37C), C40(H40A,H40B,H40C)
;
_platon_squeeze_void_probe_radius 1.20
_olex2_submission_special_instructions 'No special instructions were received'

loop_
_space_group_symop_operation_xyz
'x, y, z'
'-x+1/2, -y, z+1/2'
'-y+3/4, x+1/4, z+1/4'
'y+3/4, -x+3/4, z+3/4'
'x+1/2, y+1/2, z+1/2'
'-x+1, -y+1/2, z+1'
'-y+5/4, x+3/4, z+3/4'
'y+5/4, -x+5/4, z+5/4'
'-x, -y, -z'
'x-1/2, y, -z-1/2'
'y-3/4, -x-1/4, -z-1/4'
'-y-3/4, x-3/4, -z-3/4'
'-x+1/2, -y+1/2, -z+1/2'
'x, y+1/2, -z'
'y-1/4, -x+1/4, -z+1/4'
'-y-1/4, x-1/4, -z-1/4'

loop_
_atom_site_label
_atom_site_type_symbol
_atom_site_fract_x
_atom_site_fract_y
_atom_site_fract_z
_atom_site_U_iso_or_equiv
_atom_site_adp_type
_atom_site_occupancy
_atom_site_site_symmetry_order
_atom_site_calc_flag
_atom_site_refinement_flags_posn
_atom_site_refinement_flags_adp
Mo1 Mo 0.39188(4) 0.15693(4) 0.62666(2) 0.0413(3) Uani 1 1 d . .
Mn1 Mn 0.58501(6) 0.15541(9) 0.67161(3) 0.0567(5) Uani 1 1 d . .
N2 N 0.4951(3) 0.1487(3) 0.59219(14) 0.0392(18) Uani 1 1 d . .
C1 C 0.4704(4) 0.1488(4) 0.64325(18) 0.044(2) Uani 1 1 d . .
Mn2 Mn 0.58474(6) 0.14680(6) 0.58342(2) 0.0353(4) Uani 1 1 d . .
N6 N 0.3266(4) 0.1303(6) 0.58126(19) 0.078(4) Uani 1 1 d . .
C24 C 0.7910(11) 0.1375(13) 0.7163(4) 0.159(9) Uani 1 1 d . U
H24A H 0.8014 0.1376 0.7013 0.239 Uiso 1 1 calc GR .
H24B H 0.8044 0.1025 0.7228 0.239 Uiso 1 1 calc GR .
H24C H 0.8085 0.1700 0.7233 0.239 Uiso 1 1 calc GR .
N8 N 0.3614(5) 0.0956(6) 0.67239(16) 0.083(4) Uani 1 1 d . .
N5 N 0.2570(5) 0.1858(6) 0.63489(18) 0.074(3) Uani 1 1 d . .
C70 C 0.8438(6) 0.0566(8) 0.5659(4) 0.106(5) Uani 1 1 d . U
H70A H 0.8415 0.0353 0.5526 0.159 Uiso 1 1 calc GR .
H70B H 0.8542 0.0311 0.5774 0.159 Uiso 1 1 calc GR .
H70C H 0.8725 0.0862 0.5645 0.159 Uiso 1 1 calc GR .
N14 N 0.5760(4) 0.0858(3) 0.55466(14) 0.044(2) Uani 1 1 d . .
C62 C 0.7572(7) -0.0082(6) 0.5920(3) 0.097(4) Uani 1 1 d D U
H62 H 0.7922 -0.0265 0.5892 0.116 Uiso 1 1 calc R .
C41 C 0.5795(5) 0.2569(4) 0.55345(19) 0.048(3) Uani 1 1 d . U
H41 H 0.5801 0.2758 0.5667 0.058 Uiso 1 1 calc R .
C57 C 0.7169(6) 0.1518(6) 0.5682(3) 0.086(4) Uani 1 1 d . U
H57 H 0.7071 0.1877 0.5626 0.103 Uiso 1 1 calc R .
N15 N 0.6793(4) 0.1241(3) 0.57914(17) 0.051(2) Uani 1 1 d . .
N13 N 0.5797(4) 0.1997(3) 0.55376(13) 0.0412(19) Uani 1 1 d . .
C71 C 0.6351(10) -0.0943(6) 0.6279(3) 0.151(6) Uani 1 1 d D U
H71A H 0.6690 -0.0930 0.6368 0.227 Uiso 1 1 calc GR .
H71B H 0.6420 -0.1191 0.6158 0.227 Uiso 1 1 calc GR .
H71C H 0.6034 -0.1091 0.6362 0.227 Uiso 1 1 calc GR .
C69 C 0.8061(8) 0.1693(8) 0.5482(4) 0.124(6) Uani 1 1 d . U
H69A H 0.7861 0.2052 0.5463 0.186 Uiso 1 1 calc GR .
H69B H 0.8095 0.1501 0.5346 0.186 Uiso 1 1 calc GR .
H69C H 0.8439 0.1766 0.5540 0.186 Uiso 1 1 calc GR .
N4 N 0.6059(4) 0.2201(3) 0.60149(12) 0.0382(17) Uani 1 1 d D U
N9 N 0.5330(5) 0.1706(5) 0.70131(17) 0.069(3) Uani 1 1 d . .
C42 C 0.5785(5) 0.2897(4) 0.53548(16) 0.044(2) Uani 1 1 d . U
N1 N 0.5135(3) 0.1409(5) 0.65239(15) 0.054(2) Uani 1 1 d . .
C8 C 0.3710(5) 0.1167(6) 0.6567(2) 0.066(3) Uani 1 1 d . .
C7 C 0.3994(6) 0.0664(5) 0.6226(2) 0.067(4) Uani 1 1 d . .
C6 C 0.3477(4) 0.1404(5) 0.5968(2) 0.058(3) Uani 1 1 d . .
C4 C 0.6090(4) 0.2643(3) 0.60795(16) 0.047(2) Uani 1 1 d D U
C47 C 0.5725(7) 0.1102(6) 0.4965(2) 0.072(4) Uani 1 1 d . U
H47 H 0.5742 0.0902 0.4835 0.086 Uiso 1 1 calc R .
C46 C 0.5697(6) 0.1680(6) 0.49659(18) 0.061(3) Uani 1 1 d . U
H46 H 0.5640 0.1872 0.4836 0.073 Uiso 1 1 calc R .
C48 C 0.5728(5) 0.0807(5) 0.51589(19) 0.055(3) Uani 1 1 d . U
C9 C 0.4747(5) 0.1740(7) 0.7001(2) 0.071(4) Uani 1 1 d . U
H9 H 0.4566 0.1728 0.6867 0.085 Uiso 1 1 calc R .
C18 C 0.7058(5) 0.1516(7) 0.73733(14) 0.130(6) Uani 1 1 d D U
C16 C 0.6481(5) 0.1623(7) 0.73780(13) 0.107(5) Uani 1 1 d DG U
C17 C 0.6172(3) 0.1627(6) 0.71914(16) 0.096(4) Uani 1 1 d DG U
N10 N 0.6440(4) 0.1522(5) 0.70000(13) 0.092(4) Uani 1 1 d G U
C20 C 0.7017(4) 0.1414(6) 0.69952(14) 0.101(5) Uani 1 1 d G U
H20 H 0.7200 0.1342 0.6864 0.122 Uiso 1 1 calc R .
C19 C 0.7326(3) 0.1411(7) 0.71819(19) 0.118(5) Uani 1 1 d G U
C13 C 0.5583(5) 0.1702(8) 0.7189(2) 0.082(4) Uani 1 1 d D U
C12 C 0.5288(6) 0.1713(8) 0.7390(2) 0.083(4) Uani 1 1 d D U
C14 C 0.5605(7) 0.1766(9) 0.7579(3) 0.100(5) Uani 1 1 d D U
H14 H 0.5419 0.1857 0.7707 0.120 Uiso 1 1 calc R .
C15 C 0.6193(7) 0.1684(10) 0.7576(3) 0.117(5) Uani 1 1 d D U
H15 H 0.6398 0.1669 0.7705 0.141 Uiso 1 1 calc R .
C2 C 0.4572(4) 0.1529(4) 0.60369(16) 0.041(2) Uani 1 1 d . .
C51 C 0.5746(6) -0.0054(4) 0.5357(2) 0.062(3) Uani 1 1 d . U
C10 C 0.4424(6) 0.1790(7) 0.7182(3) 0.080(4) Uani 1 1 d . U
C65 C 0.6519(3) 0.0418(4) 0.59949(15) 0.081(3) Uani 1 1 d D U
N16 N 0.6014(3) 0.0693(3) 0.60385(12) 0.051(2) Uani 1 1 d G .
C68 C 0.5610(3) 0.0434(4) 0.61652(17) 0.121(5) Uani 1 1 d G U
H68 H 0.5265 0.0622 0.6195 0.145 Uiso 1 1 calc R .
C67 C 0.5712(4) -0.0099(4) 0.62483(19) 0.133(5) Uani 1 1 d G U
C66 C 0.6217(4) -0.0375(3) 0.62047(18) 0.135(4) Uani 1 1 d DG U
C64 C 0.6620(4) -0.0116(4) 0.60780(18) 0.101(3) Uani 1 1 d DG U
C44 C 0.5751(5) 0.2009(4) 0.51597(16) 0.047(2) Uani 1 1 d . U
C50 C 0.5784(6) 0.0185(5) 0.5172(2) 0.068(4) Uani 1 1 d . U
C43 C 0.5763(5) 0.2595(4) 0.51582(16) 0.046(2) Uani 1 1 d . U
C52 C 0.5762(5) 0.0296(4) 0.5553(2) 0.056(3) Uani 1 1 d . U
H52 H 0.5775 0.0113 0.5686 0.067 Uiso 1 1 calc R .
C23 C 0.7323(8) 0.1535(14) 0.7591(3) 0.174(10) Uani 1 1 d D U
H23A H 0.7165 0.1232 0.7678 0.260 Uiso 1 1 calc GR .
H23B H 0.7242 0.1901 0.7657 0.260 Uiso 1 1 calc GR .
H23C H 0.7732 0.1485 0.7578 0.260 Uiso 1 1 calc GR .
C22 C 0.4347(11) 0.1720(12) 0.7579(3) 0.150(9) Uani 1 1 d D U
H22A H 0.3962 0.1577 0.7559 0.224 Uiso 1 1 calc GR .
H22B H 0.4331 0.2099 0.7641 0.224 Uiso 1 1 calc GR .
H22C H 0.4556 0.1467 0.7673 0.224 Uiso 1 1 calc GR .
C36 C 0.6945(3) 0.1544(3) 0.64135(14) 0.071(3) Uani 1 1 d . U
H36 H 0.6829 0.1917 0.6379 0.085 Uiso 1 1 calc R .
N12 N 0.6596(2) 0.1199(3) 0.65337(13) 0.077(4) Uani 1 1 d G .
C33 C 0.6765(4) 0.0653(3) 0.65836(16) 0.136(4) Uani 1 1 d DG U
C32 C 0.7284(5) 0.0452(4) 0.6513(2) 0.138(4) Uani 1 1 d DG U
C34 C 0.7633(4) 0.0798(5) 0.63931(19) 0.113(4) Uani 1 1 d DG U
C35 C 0.7463(3) 0.1344(4) 0.63432(15) 0.084(3) Uani 1 1 d DG U
C56 C 0.5706(8) -0.0677(7) 0.5405(2) 0.089(5) Uani 1 1 d . U
H56A H 0.5414 -0.0848 0.5316 0.133 Uiso 1 1 calc GR .
H56B H 0.5607 -0.0728 0.5554 0.133 Uiso 1 1 calc GR .
H56C H 0.6070 -0.0858 0.5377 0.133 Uiso 1 1 calc GR .
C59 C 0.7891(6) 0.0824(7) 0.5704(3) 0.087(3) Uani 1 1 d . U
C53 C 0.5805(8) 0.3519(5) 0.5382(2) 0.075(4) Uani 1 1 d . U
H53A H 0.5448 0.3684 0.5334 0.112 Uiso 1 1 calc GR .
H53B H 0.6117 0.3675 0.5299 0.112 Uiso 1 1 calc GR .
H53C H 0.5861 0.3609 0.5532 0.112 Uiso 1 1 calc GR .
C72 C 0.5272(8) -0.0381(10) 0.6352(4) 0.160(8) Uani 1 1 d . U
H72A H 0.4919 -0.0172 0.6333 0.240 Uiso 1 1 calc GR .
H72B H 0.5358 -0.0406 0.6503 0.240 Uiso 1 1 calc GR .
H72C H 0.5231 -0.0762 0.6294 0.240 Uiso 1 1 calc GR .
C58 C 0.7716(6) 0.1301(7) 0.5643(3) 0.091(3) Uani 1 1 d . U
C63 C 0.7156(6) -0.0377(7) 0.6022(3) 0.103(4) Uani 1 1 d D U
H63 H 0.7220 -0.0762 0.6058 0.124 Uiso 1 1 calc R .
C39 C 0.8182(7) 0.0546(12) 0.6339(3) 0.144(7) Uani 1 1 d D U
H39A H 0.8430 0.0838 0.6280 0.215 Uiso 1 1 calc GR .
H39B H 0.8127 0.0246 0.6235 0.215 Uiso 1 1 calc GR .
H39C H 0.8355 0.0388 0.6467 0.215 Uiso 1 1 calc GR .
C49 C 0.5761(4) 0.1118(4) 0.53567(16) 0.040(2) Uani 1 1 d . U
C38 C 0.6297(11) -0.1067(6) 0.6966(4) 0.176(4) Uani 1 1 d D U
H38A H 0.6561 -0.1024 0.7084 0.264 Uiso 1 1 calc GR .
H38B H 0.6482 -0.1272 0.6850 0.264 Uiso 1 1 calc GR .
H38C H 0.5965 -0.1280 0.7013 0.264 Uiso 1 1 calc GR .
N3 N 0.6010(4) 0.2394(4) 0.66106(15) 0.049(2) Uani 1 1 d D U
C11 C 0.4637(8) 0.1748(9) 0.7370(3) 0.098(5) Uani 1 1 d D U
C5 C 0.3023(5) 0.1752(5) 0.6323(2) 0.059(3) Uani 1 1 d . .
C21 C 0.3828(9) 0.1865(9) 0.7157(3) 0.113(7) Uani 1 1 d . U
H21A H 0.3684 0.2111 0.7269 0.170 Uiso 1 1 calc GR .
H21B H 0.3640 0.1497 0.7165 0.170 Uiso 1 1 calc GR .
H21C H 0.3752 0.2038 0.7019 0.170 Uiso 1 1 calc GR .
C60 C 0.7501(6) 0.0493(6) 0.5852(3) 0.081(3) Uani 1 1 d D U
C54 C 0.5778(7) 0.2930(5) 0.49523(19) 0.066(4) Uani 1 1 d . U
H54A H 0.5999 0.2724 0.4847 0.100 Uiso 1 1 calc GR .
H54B H 0.5951 0.3300 0.4978 0.100 Uiso 1 1 calc GR .
H54C H 0.5392 0.2983 0.4900 0.100 Uiso 1 1 calc GR .
C45 C 0.5759(4) 0.1738(4) 0.53515(15) 0.040(2) Uani 1 1 d . U
C55 C 0.5734(9) -0.0127(7) 0.4967(3) 0.099(6) Uani 1 1 d . U
H55A H 0.5409 0.0017 0.4888 0.149 Uiso 1 1 calc GR .
H55B H 0.5682 -0.0531 0.4996 0.149 Uiso 1 1 calc GR .
H55C H 0.6079 -0.0072 0.4884 0.149 Uiso 1 1 calc GR .
C61 C 0.6931(6) 0.0729(5) 0.5870(2) 0.071(3) Uani 1 1 d D U
C25 C 0.5494(4) 0.0284(5) 0.6888(2) 0.175(3) Uani 1 1 d . U
H25 H 0.5147 0.0455 0.6928 0.210 Uiso 1 1 calc R .
N11 N 0.5878(5) 0.0582(4) 0.6765(2) 0.150(4) Uani 1 1 d G U
C29 C 0.6385(5) 0.0332(5) 0.6706(2) 0.152(4) Uani 1 1 d DG U
C28 C 0.6507(5) -0.0217(5) 0.6769(2) 0.175(3) Uani 1 1 d DG U
C27 C 0.6122(6) -0.0515(4) 0.6892(2) 0.175(3) Uani 1 1 d DG U
C26 C 0.5615(5) -0.0264(5) 0.6951(2) 0.175(3) Uani 1 1 d DG U
C30 C 0.7026(7) -0.0399(9) 0.6683(3) 0.165(5) Uani 1 1 d D U
H30 H 0.7109 -0.0788 0.6701 0.198 Uiso 1 1 calc R .
C31 C 0.7424(9) -0.0099(8) 0.6577(3) 0.159(5) Uani 1 1 d D U
H31 H 0.7784 -0.0256 0.6548 0.190 Uiso 1 1 calc R .
C37 C 0.5209(7) -0.0576(8) 0.7079(3) 0.176(4) Uani 1 1 d D U
H37A H 0.4852 -0.0367 0.7084 0.264 Uiso 1 1 calc GR .
H37B H 0.5358 -0.0621 0.7223 0.264 Uiso 1 1 calc GR .
H37C H 0.5145 -0.0949 0.7016 0.264 Uiso 1 1 calc GR .
N7 N 0.4052(7) 0.0178(4) 0.6185(2) 0.085(4) Uani 1 1 d . .
C40 C 0.7787(7) 0.1703(7) 0.6204(2) 0.108(6) Uani 1 1 d D U
H40A H 0.8177 0.1726 0.6254 0.162 Uiso 1 1 calc GR .
H40B H 0.7620 0.2082 0.6202 0.162 Uiso 1 1 calc GR .
H40C H 0.7782 0.1545 0.6061 0.162 Uiso 1 1 calc GR .
C3 C 0.6016(5) 0.2818(5) 0.6533(2) 0.071(3) Uani 1 1 d D U

loop_
_atom_site_aniso_label
_atom_site_aniso_U_11
_atom_site_aniso_U_22
_atom_site_aniso_U_33
_atom_site_aniso_U_23
_atom_site_aniso_U_13
_atom_site_aniso_U_12
Mo1 0.0298(5) 0.0441(5) 0.0502(5) 0.0067(3) 0.0024(3) -0.0128(4)
Mn1 0.0208(7) 0.0874(13) 0.0618(10) 0.0344(9) 0.0035(6) 0.0093(8)
N2 0.023(4) 0.025(4) 0.070(5) 0.015(4) 0.007(4) 0.011(3)
C1 0.018(4) 0.035(5) 0.078(7) 0.005(5) -0.004(4) 0.002(4)
Mn2 0.0367(7) 0.0271(7) 0.0420(7) -0.0006(5) 0.0046(5) 0.0060(6)
N6 0.043(6) 0.117(11) 0.074(7) -0.013(7) -0.016(5) -0.038(6)
C24 0.119(14) 0.193(17) 0.166(15) 0.021(14) -0.011(13) 0.018(14)
N8 0.070(8) 0.121(11) 0.059(6) 0.038(7) -0.013(5) -0.059(7)
N5 0.053(7) 0.098(9) 0.071(7) -0.014(6) 0.013(5) 0.006(6)
C70 0.046(7) 0.081(10) 0.191(14) 0.014(10) 0.026(9) 0.026(7)
N14 0.055(5) 0.028(4) 0.050(5) -0.007(3) -0.006(4) -0.007(4)
C62 0.081(7) 0.081(7) 0.129(8) 0.036(6) 0.021(6) 0.031(6)
C41 0.055(6) 0.018(4) 0.070(7) 0.003(4) -0.001(5) -0.001(4)
C57 0.065(7) 0.054(7) 0.139(10) 0.000(7) 0.033(7) 0.003(6)
N15 0.034(4) 0.026(4) 0.091(7) 0.001(4) 0.006(4) 0.005(3)
N13 0.051(5) 0.027(4) 0.046(5) 0.001(3) 0.008(4) 0.004(3)
C71 0.129(11) 0.122(10) 0.203(11) 0.120(9) 0.029(9) 0.050(9)
C69 0.074(10) 0.100(12) 0.197(16) 0.000(12) 0.066(10) 0.002(9)
N4 0.041(4) 0.028(4) 0.046(4) -0.009(3) -0.011(3) -0.006(3)
N9 0.055(6) 0.089(8) 0.061(6) 0.032(6) 0.016(5) 0.027(6)
C42 0.058(6) 0.023(4) 0.050(6) 0.007(4) 0.000(5) 0.000(4)
N1 0.021(4) 0.080(7) 0.061(5) -0.010(5) 0.001(4) 0.008(4)
C8 0.048(7) 0.067(8) 0.082(9) 0.004(7) -0.016(6) -0.033(6)
C7 0.051(7) 0.049(7) 0.101(10) 0.021(6) 0.033(7) -0.018(6)
C6 0.032(5) 0.061(7) 0.081(8) -0.022(6) 0.022(5) 0.002(5)
C4 0.041(5) 0.031(4) 0.069(5) -0.019(4) -0.020(4) -0.011(4)
C47 0.097(10) 0.071(8) 0.048(7) -0.012(6) 0.007(6) -0.001(7)
C46 0.066(7) 0.074(8) 0.043(6) -0.001(5) 0.007(5) 0.020(6)
C48 0.062(7) 0.037(5) 0.065(7) -0.016(5) -0.002(5) 0.010(5)
C9 0.046(6) 0.098(10) 0.069(7) 0.025(7) 0.021(5) 0.025(6)
C18 0.117(8) 0.146(9) 0.126(8) 0.006(7) -0.017(7) 0.004(7)
C16 0.091(7) 0.132(8) 0.099(7) 0.019(7) -0.005(6) -0.001(7)
C17 0.087(7) 0.127(8) 0.073(6) 0.032(6) 0.009(6) -0.004(7)
N10 0.065(6) 0.129(9) 0.083(7) 0.008(6) -0.017(5) -0.004(6)
C20 0.085(8) 0.120(9) 0.099(8) 0.023(7) -0.014(6) 0.007(7)
C19 0.109(8) 0.126(9) 0.119(8) 0.011(7) -0.003(7) 0.002(7)
C13 0.069(7) 0.121(10) 0.058(7) 0.037(7) 0.022(6) 0.003(8)
C12 0.081(8) 0.109(9) 0.058(7) 0.033(7) 0.024(6) 0.013(7)
C14 0.104(8) 0.113(8) 0.084(7) 0.019(6) 0.013(6) 0.001(7)
C15 0.116(8) 0.130(9) 0.105(8) 0.015(7) 0.000(7) 0.001(7)
C2 0.023(4) 0.034(5) 0.066(6) 0.007(4) -0.001(4) 0.001(4)
C51 0.081(8) 0.023(5) 0.082(8) -0.020(5) -0.018(6) 0.005(5)
C10 0.054(7) 0.099(9) 0.087(8) 0.013(7) 0.016(6) 0.021(7)
C65 0.082(7) 0.064(6) 0.096(7) 0.043(5) 0.024(6) 0.028(5)
N16 0.038(5) 0.053(5) 0.062(6) 0.016(4) 0.010(4) 0.012(4)
C68 0.096(9) 0.127(10) 0.139(10) 0.105(8) 0.047(8) 0.066(8)
C67 0.108(8) 0.129(9) 0.164(9) 0.110(7) 0.042(7) 0.053(7)
C66 0.115(8) 0.117(8) 0.172(8) 0.096(7) 0.020(7) 0.049(7)
C64 0.091(6) 0.080(6) 0.131(7) 0.060(6) 0.023(6) 0.042(5)
C44 0.061(7) 0.036(5) 0.045(5) 0.000(4) -0.004(5) 0.007(5)
C50 0.083(9) 0.034(6) 0.088(9) -0.019(6) 0.006(7) 0.011(6)
C43 0.050(6) 0.043(5) 0.044(5) 0.005(4) -0.002(4) 0.002(5)
C52 0.075(6) 0.019(4) 0.074(6) -0.015(4) -0.007(5) 0.002(4)
C23 0.168(17) 0.206(18) 0.148(15) 0.010(14) -0.032(14) -0.018(15)
C22 0.147(19) 0.19(2) 0.114(15) -0.043(15) 0.075(14) -0.015(16)
C36 0.018(4) 0.123(9) 0.072(6) 0.000(7) 0.023(4) 0.001(5)
N12 0.036(5) 0.116(10) 0.078(7) 0.051(7) 0.006(5) 0.037(6)
C33 0.106(7) 0.146(8) 0.156(8) 0.096(7) 0.071(7) 0.095(6)
C32 0.104(7) 0.160(8) 0.149(8) 0.076(7) 0.049(6) 0.076(6)
C34 0.072(6) 0.157(9) 0.109(7) 0.028(7) 0.041(6) 0.043(6)
C35 0.032(5) 0.137(8) 0.084(6) -0.007(6) 0.022(5) 0.001(6)
C56 0.114(14) 0.076(10) 0.076(10) -0.021(8) -0.010(9) 0.026(9)
C59 0.054(6) 0.074(6) 0.134(8) 0.000(6) 0.019(6) 0.025(5)
C53 0.125(13) 0.026(5) 0.073(8) 0.011(5) 0.002(8) 0.012(7)
C72 0.091(11) 0.162(14) 0.226(16) 0.148(13) 0.052(12) 0.059(11)
C58 0.058(6) 0.069(6) 0.146(8) -0.001(6) 0.031(6) 0.005(5)
C63 0.092(7) 0.081(7) 0.136(8) 0.049(7) 0.012(7) 0.036(6)
C39 0.095(12) 0.216(17) 0.120(12) 0.012(13) 0.046(10) 0.072(12)
C49 0.038(5) 0.033(5) 0.049(6) -0.012(4) 0.011(4) 0.001(4)
C38 0.165(6) 0.155(6) 0.209(7) 0.104(6) 0.099(5) 0.088(5)
N3 0.034(4) 0.046(4) 0.068(5) 0.001(4) -0.005(4) -0.012(4)
C11 0.085(9) 0.128(11) 0.082(8) 0.034(8) 0.033(7) 0.007(8)
C5 0.030(6) 0.053(7) 0.094(9) -0.027(6) 0.012(5) -0.012(5)
C21 0.109(14) 0.115(14) 0.115(13) 0.005(11) 0.032(11) 0.041(12)
C60 0.064(5) 0.068(6) 0.110(7) 0.018(5) 0.023(5) 0.023(5)
C54 0.103(11) 0.043(6) 0.053(7) 0.017(5) -0.007(7) -0.013(6)
C45 0.043(5) 0.035(5) 0.043(5) -0.012(4) -0.004(4) -0.004(4)
C55 0.133(16) 0.078(11) 0.086(11) -0.031(9) -0.024(11) -0.008(10)
C61 0.069(6) 0.053(6) 0.090(6) 0.021(5) 0.023(5) 0.027(5)
C25 0.164(6) 0.154(6) 0.207(6) 0.105(5) 0.100(5) 0.087(5)
N11 0.145(8) 0.130(7) 0.175(8) 0.120(6) 0.102(7) 0.092(6)
C29 0.143(7) 0.142(7) 0.171(8) 0.112(6) 0.090(6) 0.092(6)
C28 0.163(6) 0.154(6) 0.207(6) 0.105(5) 0.099(5) 0.088(5)
C27 0.164(6) 0.154(6) 0.207(6) 0.105(5) 0.099(5) 0.087(5)
C26 0.164(6) 0.155(6) 0.207(6) 0.105(5) 0.100(5) 0.087(5)
C30 0.148(8) 0.153(8) 0.193(9) 0.104(8) 0.075(8) 0.097(7)
C31 0.137(9) 0.161(9) 0.178(9) 0.092(8) 0.054(8) 0.087(8)
C37 0.164(6) 0.156(6) 0.208(7) 0.104(6) 0.100(5) 0.087(5)
N7 0.132(12) 0.032(5) 0.092(8) 0.006(5) 0.017(8) -0.014(6)
C40 0.059(8) 0.119(12) 0.145(12) -0.067(10) 0.056(8) -0.036(8)
C3 0.041(6) 0.077(7) 0.096(7) 0.011(6) -0.011(6) 0.000(6)

loop_
_atom_type_symbol
_atom_type_description
_atom_type_scat_dispersion_real
_atom_type_scat_dispersion_imag
_atom_type_scat_source
C C 0.0033 0.0016 'International Tables Vol C Tables 4.2.6.8 and 6.1.1.4'
H H 0.0000 0.0000 'International Tables Vol C Tables 4.2.6.8 and 6.1.1.4'
Mn Mn 0.3368 0.7283 'International Tables Vol C Tables 4.2.6.8 and 6.1.1.4'
Mo Mo -1.6832 0.6857 'International Tables Vol C Tables 4.2.6.8 and 6.1.1.4'
N N 0.0061 0.0033 'International Tables Vol C Tables 4.2.6.8 and 6.1.1.4'

loop_
_geom_angle_atom_site_label_1
_geom_angle_atom_site_label_2
_geom_angle_atom_site_label_3
_geom_angle
_geom_angle_site_symmetry_1
_geom_angle_site_symmetry_3
C1 Mo1 C8 74.3(4) . .
C1 Mo1 C7 84.1(5) . .
C1 Mo1 C6 145.0(4) . .
C1 Mo1 C4 110.3(4) . 6_554
C1 Mo1 C5 140.9(5) . .
C1 Mo1 C3 68.1(4) . 6_554
C8 Mo1 C6 124.3(4) . .
C8 Mo1 C4 146.4(5) . 6_554
C8 Mo1 C5 74.1(6) . .
C8 Mo1 C3 69.0(5) . 6_554
C7 Mo1 C8 71.9(5) . .
C7 Mo1 C6 76.2(5) . .
C7 Mo1 C4 140.7(5) . 6_554
C7 Mo1 C5 107.1(4) . .
C7 Mo1 C3 136.6(5) . 6_554
C6 Mo1 C4 71.6(5) . 6_554
C6 Mo1 C3 143.2(5) . 6_554
C4 Mo1 C3 81.8(4) 6_554 6_554
C2 Mo1 C1 72.6(4) . .
C2 Mo1 C8 137.8(5) . .
C2 Mo1 C7 79.3(4) . .
C2 Mo1 C6 75.5(4) . .
C2 Mo1 C4 71.2(4) . 6_554
C2 Mo1 C5 145.5(5) . .
C2 Mo1 C3 119.8(4) . 6_554
C5 Mo1 C6 73.4(4) . .
C5 Mo1 C4 85.0(5) . 6_554
C5 Mo1 C3 79.4(4) . 6_554
N9 Mn1 N10 71.7(4) . .
N9 Mn1 N11 93.5(4) . .
N1 Mn1 N9 93.9(4) . .
N1 Mn1 N10 160.1(4) . .
N1 Mn1 N12 105.7(3) . .
N1 Mn1 N3 96.5(4) . .
N1 Mn1 N11 86.5(5) . .
N10 Mn1 N11 81.0(5) . .
N12 Mn1 N9 154.0(3) . .
N12 Mn1 N10 84.9(3) . .
N12 Mn1 N11 71.2(3) . .
N3 Mn1 N9 102.0(4) . .
N3 Mn1 N10 99.8(4) . .
N3 Mn1 N12 92.8(3) . .
N3 Mn1 N11 163.9(4) . .
C2 N2 Mn2 155.4(8) . .
N1 C1 Mo1 176.1(9) . .
N2 Mn2 N14 97.1(3) . .
N2 Mn2 N15 165.5(3) . .
N2 Mn2 N13 98.5(3) . .
N2 Mn2 N16 92.3(3) . .
N15 Mn2 N14 81.5(3) . .
N13 Mn2 N14 72.0(3) . .
N13 Mn2 N15 94.8(3) . .
N13 Mn2 N16 157.9(3) . .
N4 Mn2 N2 94.3(3) . .
N4 Mn2 N14 160.2(3) . .
N4 Mn2 N15 91.4(3) . .
N4 Mn2 N13 90.4(3) . .
N4 Mn2 N16 108.1(3) . .
N16 Mn2 N14 87.7(3) . .
N16 Mn2 N15 73.3(3) . .
C52 N14 Mn2 126.5(8) . .
C52 N14 C49 118.9(9) . .
C49 N14 Mn2 114.4(6) . .
C63 C62 C60 122.6(14) . .
N13 C41 C42 125.2(10) . .
N15 C57 C58 122.2(15) . .
C57 N15 Mn2 127.1(9) . .
C57 N15 C61 118.9(11) . .
C61 N15 Mn2 113.5(7) . .
C41 N13 Mn2 124.5(7) . .
C45 N13 Mn2 118.8(6) . .
C45 N13 C41 116.6(9) . .
C4 N4 Mn2 164.6(8) . .
C9 N9 Mn1 120.2(9) . .
C13 N9 Mn1 118.0(8) . .
C13 N9 C9 121.4(11) . .
C41 C42 C43 115.7(9) . .
C41 C42 C53 117.6(10) . .
C43 C42 C53 126.7(10) . .
C1 N1 Mn1 160.5(10) . .
N8 C8 Mo1 178.5(13) . .
N7 C7 Mo1 173.7(11) . .
N6 C6 Mo1 177.3(12) . .
N4 C4 Mo1 168.2(10) . 6_554
C46 C47 C48 119.5(11) . .
C47 C46 C44 122.1(11) . .
C47 C48 C50 122.8(11) . .
C47 C48 C49 119.8(11) . .
C49 C48 C50 116.8(11) . .
C10 C9 N9 120.6(14) . .
C16 C18 C19 120.0 . .
C16 C18 C23 112.4(11) . .
C19 C18 C23 127.6(11) . .
C18 C16 C15 120.4(11) . .
C17 C16 C18 120.0 . .
C17 C16 C15 119.4(11) . .
C16 C17 N10 120.0 . .
C16 C17 C13 122.1(9) . .
N10 C17 C13 117.8(10) . .
C17 N10 Mn1 113.7(5) . .
C20 N10 Mn1 126.3(5) . .
C20 N10 C17 120.0 . .
C19 C20 N10 120.0 . .
C18 C19 C24 122.8(14) . .
C20 C19 C24 116.7(13) . .
C20 C19 C18 120.0 . .
N9 C13 C17 118.6(11) . .
N9 C13 C12 123.0(12) . .
C17 C13 C12 118.1(12) . .
C13 C12 C11 114.1(12) . .
C14 C12 C13 119.1(14) . .
C14 C12 C11 126.2(13) . .
C15 C14 C12 120.1(17) . .
C14 C15 C16 119.8(17) . .
N2 C2 Mo1 175.2(8) . .
C50 C51 C52 120.2(10) . .
C50 C51 C56 127.8(11) . .
C52 C51 C56 112.0(12) . .
C9 C10 C21 117.4(16) . .
C11 C10 C9 122.7(14) . .
C11 C10 C21 119.8(15) . .
N16 C65 C64 120.0 . .
N16 C65 C61 116.6(7) . .
C64 C65 C61 123.3(7) . .
C65 N16 Mn2 114.4(4) . .
C68 N16 Mn2 124.3(4) . .
C68 N16 C65 120.0 . .
N16 C68 C67 120.0 . .
C68 C67 C66 120.0 . .
C68 C67 C72 118.8(10) . .
C66 C67 C72 120.7(10) . .
C67 C66 C71 123.7(12) . .
C64 C66 C71 116.3(12) . .
C64 C66 C67 120.0 . .
C65 C64 C63 116.5(8) . .
C66 C64 C65 120.0 . .
C66 C64 C63 123.5(8) . .
C43 C44 C46 122.0(10) . .
C45 C44 C46 119.7(10) . .
C45 C44 C43 118.2(9) . .
C48 C50 C55 115.9(14) . .
C51 C50 C48 118.4(11) . .
C51 C50 C55 123.8(12) . .
C42 C43 C54 118.6(9) . .
C44 C43 C42 119.6(9) . .
C44 C43 C54 121.8(10) . .
N14 C52 C51 122.0(11) . .
N12 C36 C35 120.0 . .
C36 N12 Mn1 121.5(4) . .
C33 N12 Mn1 117.0(4) . .
C33 N12 C36 120.0 . .
N12 C33 C29 116.2(7) . .
C32 C33 N12 120.0 . .
C32 C33 C29 123.8(7) . .
C33 C32 C34 120.0 . .
C33 C32 C31 115.6(11) . .
C34 C32 C31 124.3(11) . .
C32 C34 C39 114.5(13) . .
C35 C34 C32 120.0 . .
C35 C34 C39 125.4(13) . .
C36 C35 C40 117.5(9) . .
C34 C35 C36 120.0 . .
C34 C35 C40 122.3(9) . .
C70 C59 C60 116.2(14) . .
C58 C59 C70 127.1(17) . .
C58 C59 C60 116.6(13) . .
C57 C58 C69 111.5(15) . .
C59 C58 C57 124.8(16) . .
C59 C58 C69 123.0(15) . .
C62 C63 C64 121.6(13) . .
N14 C49 C48 122.4(9) . .
N14 C49 C45 118.4(8) . .
C48 C49 C45 119.1(10) . .
C3 N3 Mn1 167.9(10) . .
C10 C11 C12 117.7(12) . .
C10 C11 C22 129.6(19) . .
C22 C11 C12 112.6(17) . .
N5 C5 Mo1 178.1(15) . .
C62 C60 C59 126.6(13) . .
C62 C60 C61 116.5(13) . .
C61 C60 C59 114.2(11) . .
N13 C45 C44 124.6(9) . .
N13 C45 C49 116.2(9) . .
C44 C45 C49 119.1(9) . .
N15 C61 C65 119.5(10) . .
N15 C61 C60 122.4(11) . .
C65 C61 C60 118.0(10) . .
N11 C25 C26 120.0 . .
C25 N11 Mn1 124.0(6) . .
C29 N11 Mn1 114.3(6) . .
C29 N11 C25 120.0 . .
N11 C29 C33 118.0(8) . .
C28 C29 C33 122.0(8) . .
C28 C29 N11 120.0 . .
C29 C28 C30 110.7(11) . .
C27 C28 C29 120.0 . .
C27 C28 C30 129.2(11) . .
C28 C27 C38 116.8(12) . .
C28 C27 C26 120.0 . .
C26 C27 C38 123.0(12) . .
C25 C26 C37 119.8(12) . .
C27 C26 C25 120.0 . .
C27 C26 C37 120.2(12) . .
C31 C30 C28 129.4(18) . .
C30 C31 C32 117.7(17) . .
N3 C3 Mo1 156.5(12) . 6_554

loop_
_geom_bond_atom_site_label_1
_geom_bond_atom_site_label_2
_geom_bond_distance
_geom_bond_site_symmetry_2
Mo1 C1 2.144(9) .
Mo1 C8 2.183(14) .
Mo1 C7 2.167(14) .
Mo1 C6 2.196(14) .
Mo1 C4 2.211(7) 6_554
Mo1 C2 2.124(10) .
Mo1 C5 2.194(11) .
Mo1 C3 2.232(11) 6_554
Mn1 N9 2.276(10) .
Mn1 N1 2.113(9) .
Mn1 N10 2.277(7) .
Mn1 N12 2.272(6) .
Mn1 N3 2.133(9) .
Mn1 N11 2.324(9) .
N2 Mn2 2.194(7) .
N2 C2 1.162(12) .
C1 N1 1.189(13) .
Mn2 N14 2.333(8) .
Mn2 N15 2.320(8) .
Mn2 N13 2.261(8) .
Mn2 N4 2.139(6) .
Mn2 N16 2.280(5) .
N6 C6 1.129(16) .
C24 C19 1.39(3) .
N8 C8 1.137(16) .
N5 C5 1.116(16) .
C70 C59 1.463(18) .
N14 C52 1.331(13) .
N14 C49 1.350(13) .
C62 C63 1.372(16) .
C62 C60 1.437(15) .
C41 N13 1.353(12) .
C41 C42 1.379(15) .
C57 N15 1.306(17) .
C57 C58 1.41(2) .
N15 C61 1.352(14) .
N13 C45 1.332(12) .
C71 C66 1.463(13) .
C69 C58 1.60(2) .
N4 C4 1.125(8) .
N9 C9 1.386(17) .
N9 C13 1.265(18) .
C42 C43 1.437(15) .
C42 C53 1.484(14) .
C7 N7 1.187(18) .
C4 Mo1 2.211(7) 6_554
C47 C46 1.369(19) .
C47 C48 1.411(18) .
C46 C44 1.459(16) .
C48 C50 1.481(16) .
C48 C49 1.455(14) .
C9 C10 1.384(19) .
C18 C16 1.3900 .
C18 C19 1.3900 .
C18 C23 1.513(16) .
C16 C17 1.3900 .
C16 C15 1.433(15) .
C17 N10 1.3900 .
C17 C13 1.407(13) .
N10 C20 1.3900 .
C20 C19 1.3900 .
C13 C12 1.451(18) .
C12 C14 1.415(16) .
C12 C11 1.55(2) .
C14 C15 1.407(16) .
C51 C50 1.30(2) .
C51 C52 1.495(16) .
C51 C56 1.51(2) .
C10 C11 1.29(2) .
C10 C21 1.43(3) .
C65 N16 1.3900 .
C65 C64 1.3900 .
C65 C61 1.455(12) .
N16 C68 1.3900 .
C68 C67 1.3900 .
C67 C66 1.3900 .
C67 C72 1.40(2) .
C66 C64 1.3900 .
C64 C63 1.455(13) .
C44 C43 1.389(15) .
C44 C45 1.373(15) .
C50 C55 1.50(2) .
C43 C54 1.527(15) .
C22 C11 1.489(15) .
C36 N12 1.3900 .
C36 C35 1.3900 .
N12 C33 1.3900 .
C33 C32 1.3900 .
C33 C29 1.410(9) .
C32 C34 1.3900 .
C32 C31 1.407(15) .
C34 C35 1.3900 .
C34 C39 1.470(9) .
C35 C40 1.446(9) .
C59 C58 1.26(2) .
C59 C60 1.53(2) .
C49 C45 1.469(14) .
C38 C27 1.450(5) .
N3 C3 1.116(9) .
C60 C61 1.464(18) .
C25 N11 1.3900 .
C25 C26 1.3900 .
N11 C29 1.3900 .
C29 C28 1.3900 .
C28 C27 1.3900 .
C28 C30 1.414(15) .
C27 C26 1.3900 .
C26 C37 1.458(5) .
C30 C31 1.355(17) .
C3 Mo1 2.232(11) 6_554

loop_
_platon_squeeze_void_nr
_platon_squeeze_void_average_x
_platon_squeeze_void_average_y
_platon_squeeze_void_average_z
_platon_squeeze_void_volume
_platon_squeeze_void_count_electrons
_platon_squeeze_void_content
1 -0.046 0.261 0.080 13212 3784 ' '

loop_
_twin_individual_id
_twin_individual_mass_fraction_refined
1 0.582(3)
2 0.418(3)
